data_1546851
loop_
_publ_author_name
'Wu, Xiang-Wen'
'Pan, Feng'
'Zhang, Dong'
'Jin, Guo-Xia'
'Ma, Jian-Ping'

_publ_section_title
;
 Self-assembly of new M( <scp>ii</scp> ) coordination polymers based on
 asymmetric 1,3,4-oxadiazole-containing ligands: effect of counterions and
 magnetic properties
;
_journal_issue 39
_journal_name_full CrystEngComm
_journal_page_first 5864
_journal_page_last 5872
_journal_paper_doi 10.1039/C7CE01379E
_journal_volume 19
_journal_year 2017
_chemical_formula_moiety 'C16 H10 Cd N6 O7'
_chemical_formula_sum 'C16 H10 Cd N6 O7'
_chemical_formula_weight 510.70
_chemical_name_systematic
;
 ? 
;
_space_group_crystal_system monoclinic
_space_group_IT_number 14
_space_group_name_Hall '-P 2ybc'
_space_group_name_H-M_alt 'P 1 21/c 1'
_symmetry_space_group_name_Hall '-P 2ybc'
_symmetry_space_group_name_H-M 'P 1 21/c 1'
_atom_sites_solution_hydrogens geom
_atom_sites_solution_primary direct
_atom_sites_solution_secondary difmap
_audit_creation_date 2017-08-20
_audit_creation_method
;
Olex2 1.2
(compiled 2017.08.10 svn.r3458 for OlexSys, GUI svn.r5375)
;
_audit_update_record
;
2017-08-22 deposited with the CCDC.
2017-08-25 downloaded from the CCDC.
;
_cell_angle_alpha 90.00
_cell_angle_beta 108.332(3)
_cell_angle_gamma 90.00
_cell_formula_units_Z 4
_cell_length_a 17.3051(5)
_cell_length_b 8.1682(2)
_cell_length_c 12.9742(4)
_cell_measurement_reflns_used 4931
_cell_measurement_temperature 288.88(16)
_cell_measurement_theta_max 28.0370
_cell_measurement_theta_min 3.5120
_cell_volume 1740.85(9)
_computing_cell_refinement
;
CrysAlisPro, Agilent Technologies,
Version 1.171.36.32 (release 02-08-2013 CrysAlis171 .NET)
(compiled Aug  2 2013,16:46:58)
;
_computing_data_collection
;
CrysAlisPro, Agilent Technologies,
Version 1.171.36.32 (release 02-08-2013 CrysAlis171 .NET)
(compiled Aug  2 2013,16:46:58)
;
_computing_data_reduction
;
CrysAlisPro, Agilent Technologies,
Version 1.171.36.32 (release 02-08-2013 CrysAlis171 .NET)
(compiled Aug  2 2013,16:46:58)
;
_computing_molecular_graphics 'Olex2 (Dolomanov et al., 2009)'
_computing_publication_material 'Olex2 (Dolomanov et al., 2009)'
_computing_structure_refinement 'XH (Sheldrick, 2008)'
_computing_structure_solution 'SIR2004 (Burla et al., 2007)'
_diffrn_ambient_temperature 288.88(16)
_diffrn_detector_area_resol_mean 16.0793
_diffrn_measured_fraction_theta_full 0.999
_diffrn_measured_fraction_theta_max 0.999
_diffrn_measurement_details
;
#__ type_ start__ end____ width___ exp.time_
  1 omega   58.00   87.00   1.0000    5.0000
omega____ theta____ kappa____ phi______ frames
    -       18.1887  178.0000    0.0000 29

#__ type_ start__ end____ width___ exp.time_
  2 omega  -49.00    0.00   1.0000    5.0000
omega____ theta____ kappa____ phi______ frames
    -       18.1887  -37.0000  150.0000 49

#__ type_ start__ end____ width___ exp.time_
  3 omega  -47.00   28.00   1.0000    5.0000
omega____ theta____ kappa____ phi______ frames
    -       18.1887  -57.0000   30.0000 75

#__ type_ start__ end____ width___ exp.time_
  4 omega    7.00   78.00   1.0000    5.0000
omega____ theta____ kappa____ phi______ frames
    -       18.1887   57.0000  -30.0000 71

#__ type_ start__ end____ width___ exp.time_
  5 omega   38.00   84.00   1.0000    5.0000
omega____ theta____ kappa____ phi______ frames
    -       18.1887  178.0000 -180.0000 46

#__ type_ start__ end____ width___ exp.time_
  6 omega  -12.00   57.00   1.0000    5.0000
omega____ theta____ kappa____ phi______ frames
    -       18.1887   77.0000  150.0000 69
;
_diffrn_measurement_device_type 'SuperNova, Dual, Cu at zero, Eos'
_diffrn_measurement_method '\w scans'
_diffrn_orient_matrix_UB_11 -0.0273622000
_diffrn_orient_matrix_UB_12 0.0043868000
_diffrn_orient_matrix_UB_13 0.0304566000
_diffrn_orient_matrix_UB_21 0.0295945000
_diffrn_orient_matrix_UB_22 -0.0167691000
_diffrn_orient_matrix_UB_23 0.0461509000
_diffrn_orient_matrix_UB_31 0.0154803000
_diffrn_orient_matrix_UB_32 0.0398112000
_diffrn_orient_matrix_UB_33 0.0161016000
_diffrn_radiation_monochromator mirror
_diffrn_radiation_type 'Mo K\a'
_diffrn_radiation_wavelength 0.7107
_diffrn_reflns_av_R_equivalents 0.0306
_diffrn_reflns_av_unetI/netI 0.0423
_diffrn_reflns_limit_h_max 21
_diffrn_reflns_limit_h_min -21
_diffrn_reflns_limit_k_max 10
_diffrn_reflns_limit_k_min -10
_diffrn_reflns_limit_l_max 14
_diffrn_reflns_limit_l_min -16
_diffrn_reflns_number 10759
_diffrn_reflns_theta_full 26.36
_diffrn_reflns_theta_max 26.36
_diffrn_reflns_theta_min 2.99
_diffrn_source 'SuperNova (Mo) X-ray Source'
_diffrn_standards_decay_% none
_diffrn_standards_interval_count 1
_diffrn_standards_interval_time 5
_diffrn_standards_number 23865
_exptl_absorpt_coefficient_mu 1.313
_exptl_absorpt_correction_T_max 1.00000
_exptl_absorpt_correction_T_min 0.94268
_exptl_absorpt_correction_type multi-scan
_exptl_absorpt_process_details
;
CrysAlisPro, Agilent Technologies,
Version 1.171.36.32 (release 02-08-2013 CrysAlis171 .NET)
(compiled Aug  2 2013,16:46:58)
Empirical absorption correction using spherical harmonics,
 implemented in SCALE3 ABSPACK scaling algorithm.
;
_exptl_crystal_colour 'clear light colourless'
_exptl_crystal_density_diffrn 1.949
_exptl_crystal_density_method 'not measured'
_exptl_crystal_description prism
_exptl_crystal_F_000 1008
_exptl_crystal_size_max 0.12
_exptl_crystal_size_mid 0.08
_exptl_crystal_size_min 0.03
_refine_diff_density_max 0.564
_refine_diff_density_min -0.449
_refine_diff_density_rms 0.080
_refine_ls_extinction_method none
_refine_ls_goodness_of_fit_ref 1.093
_refine_ls_hydrogen_treatment constr
_refine_ls_matrix_type full
_refine_ls_number_parameters 271
_refine_ls_number_reflns 3556
_refine_ls_number_restraints 0
_refine_ls_restrained_S_all 1.093
_refine_ls_R_factor_all 0.0397
_refine_ls_R_factor_gt 0.0293
_refine_ls_shift/su_max 0.001
_refine_ls_shift/su_mean 0.000
_refine_ls_structure_factor_coef Fsqd
_refine_ls_weighting_details 'calc w=1/[\s^2^(Fo^2^)+(0.0217P)^2^+0.2070P] where P=(Fo^2^+2Fc^2^)/3'
_refine_ls_weighting_scheme calc
_refine_ls_wR_factor_gt 0.0595
_refine_ls_wR_factor_ref 0.0663
_reflns_number_gt 2989
_reflns_number_total 3556
_reflns_threshold_expression >2sigma(I)
_cod_data_source_file c7ce01379e2.cif
_cod_data_source_block exp_210
_cod_database_code 1546851
_chemical_oxdiff_formula 'C1 H1 N1 O1 Cd1'
_reflns_odcompleteness_completeness 99.78
_reflns_odcompleteness_iscentric 1
_reflns_odcompleteness_theta 26.32
_olex2_refinement_description
;
1. Fixed Uiso
 At 1.2 times of:
  All C(H) groups
2.a Aromatic/amide H refined with riding coordinates:
 C2(H2), C3(H3), C4(H4), C5(H5), C7(H7), C8(H8), C13(H13), C14(H14), C15(H15),
 C16(H16)
;
_olex2_submission_special_instructions 'No special instructions were received'

loop_
_space_group_symop_id
_space_group_symop_operation_xyz
1 'x, y, z'
2 '-x, y+1/2, -z+1/2'
3 '-x, -y, -z'
4 'x, -y-1/2, z-1/2'

loop_
_atom_site_label
_atom_site_type_symbol
_atom_site_fract_x
_atom_site_fract_y
_atom_site_fract_z
_atom_site_U_iso_or_equiv
_atom_site_adp_type
_atom_site_occupancy
_atom_site_calc_flag
_atom_site_refinement_flags_posn
C1 C 0.40944(17) 0.6686(3) 0.4222(2) 0.0267(7) Uani 1 d .
C2 C 0.43718(19) 0.7703(4) 0.5139(3) 0.0349(8) Uani 1 d .
H2 H 0.4012 0.8066 0.5492 0.042 Uiso 1 calc R
C3 C 0.5172(2) 0.8157(4) 0.5510(3) 0.0413(9) Uani 1 d .
H3 H 0.5354 0.8817 0.6123 0.050 Uiso 1 calc R
C4 C 0.57229(19) 0.7645(4) 0.4980(3) 0.0424(9) Uani 1 d .
H4 H 0.6264 0.7979 0.5236 0.051 Uiso 1 calc R
C5 C 0.54670(18) 0.6666(4) 0.4100(3) 0.0403(9) Uani 1 d .
H5 H 0.5837 0.6325 0.3757 0.048 Uiso 1 calc R
C6 C 0.46462(17) 0.6149(4) 0.3688(2) 0.0295(7) Uani 1 d .
C7 C 0.43551(18) 0.5086(4) 0.2793(3) 0.0348(8) Uani 1 d .
H7 H 0.4709 0.4695 0.2440 0.042 Uiso 1 calc R
C8 C 0.35590(18) 0.4630(4) 0.2443(2) 0.0323(7) Uani 1 d .
H8 H 0.3360 0.3924 0.1857 0.039 Uiso 1 calc R
C9 C 0.30524(17) 0.5258(3) 0.2996(2) 0.0252(7) Uani 1 d .
C10 C 0.21782(17) 0.4908(3) 0.2638(2) 0.0252(7) Uani 1 d .
C11 C 0.10285(16) 0.3997(4) 0.1710(2) 0.0259(7) Uani 1 d .
C12 C 0.04261(17) 0.3137(3) 0.0834(2) 0.0258(7) Uani 1 d .
C13 C -0.03584(17) 0.3030(4) 0.0889(2) 0.0298(7) Uani 1 d .
H13 H -0.0463 0.3473 0.1492 0.036 Uiso 1 calc R
C14 C -0.08011(19) 0.1696(4) -0.0735(2) 0.0339(8) Uani 1 d .
H14 H -0.1220 0.1208 -0.1282 0.041 Uiso 1 calc R
C15 C -0.0040(2) 0.1739(4) -0.0844(3) 0.0379(8) Uani 1 d .
H15 H 0.0050 0.1283 -0.1453 0.045 Uiso 1 calc R
C16 C 0.05950(19) 0.2462(4) -0.0047(3) 0.0334(7) Uani 1 d .
H16 H 0.1118 0.2493 -0.0103 0.040 Uiso 1 calc R
Cd1 Cd 0.224645(12) 0.70486(3) 0.461007(17) 0.02717(9) Uani 1 d .
N1 N 0.32885(13) 0.6234(3) 0.38594(18) 0.0243(5) Uani 1 d .
N2 N 0.16662(14) 0.5396(3) 0.31037(19) 0.0277(6) Uani 1 d .
N3 N 0.09042(14) 0.4813(3) 0.2496(2) 0.0301(6) Uani 1 d .
N4 N 0.29260(16) 0.5390(4) 0.6588(2) 0.0424(7) Uani 1 d .
N5 N 0.21055(16) 1.0336(3) 0.3874(2) 0.0372(7) Uani 1 d .
N6 N -0.09715(14) 0.2327(3) 0.0125(2) 0.0286(6) Uani 1 d .
O1 O 0.18237(11) 0.4006(2) 0.17399(15) 0.0276(5) Uani 1 d .
O2 O 0.25223(16) 0.4561(3) 0.5786(2) 0.0580(7) Uani 1 d .
O3 O 0.29367(16) 0.6922(3) 0.64506(19) 0.0531(7) Uani 1 d .
O4 O 0.32981(17) 0.4775(4) 0.7452(2) 0.0743(9) Uani 1 d .
O5 O 0.25416(15) 0.9841(3) 0.48027(18) 0.0482(6) Uani 1 d .
O6 O 0.17358(14) 0.9257(3) 0.32113(18) 0.0489(6) Uani 1 d .
O7 O 0.20546(19) 1.1786(3) 0.3652(2) 0.0661(8) Uani 1 d .

loop_
_atom_site_aniso_label
_atom_site_aniso_U_11
_atom_site_aniso_U_22
_atom_site_aniso_U_33
_atom_site_aniso_U_23
_atom_site_aniso_U_13
_atom_site_aniso_U_12
C1 0.0199(14) 0.0248(16) 0.0338(17) 0.0076(13) 0.0058(13) -0.0013(13)
C2 0.0269(16) 0.0351(19) 0.039(2) -0.0022(15) 0.0052(15) -0.0025(14)
C3 0.0300(18) 0.0351(19) 0.049(2) -0.0034(16) -0.0008(16) -0.0088(15)
C4 0.0195(16) 0.039(2) 0.061(3) 0.0128(18) 0.0016(16) -0.0065(15)
C5 0.0211(16) 0.040(2) 0.062(2) 0.0123(18) 0.0167(16) 0.0042(15)
C6 0.0203(14) 0.0271(17) 0.0425(19) 0.0090(15) 0.0117(14) 0.0007(13)
C7 0.0303(17) 0.0361(19) 0.0413(19) 0.0024(15) 0.0162(15) 0.0060(15)
C8 0.0285(16) 0.0345(19) 0.0332(17) -0.0021(14) 0.0087(14) 0.0024(14)
C9 0.0205(14) 0.0258(16) 0.0273(16) 0.0064(13) 0.0047(12) 0.0014(13)
C10 0.0225(15) 0.0250(16) 0.0265(16) 0.0014(13) 0.0051(13) -0.0015(13)
C11 0.0192(14) 0.0297(17) 0.0301(16) 0.0021(14) 0.0097(12) -0.0026(13)
C12 0.0220(15) 0.0279(16) 0.0252(16) -0.0005(13) 0.0043(12) -0.0017(13)
C13 0.0259(16) 0.0382(19) 0.0253(16) -0.0093(14) 0.0080(13) -0.0057(14)
C14 0.0311(17) 0.042(2) 0.0242(16) -0.0073(14) 0.0022(14) -0.0032(15)
C15 0.0404(19) 0.052(2) 0.0243(17) -0.0080(15) 0.0150(15) -0.0019(17)
C16 0.0249(16) 0.045(2) 0.0336(18) -0.0007(15) 0.0144(14) -0.0028(15)
Cd1 0.02204(13) 0.03091(15) 0.02693(14) -0.00117(9) 0.00536(10) 0.00063(9)
N1 0.0184(12) 0.0256(13) 0.0277(13) 0.0006(11) 0.0058(10) -0.0010(11)
N2 0.0226(13) 0.0323(15) 0.0272(13) -0.0050(11) 0.0062(11) -0.0055(11)
N3 0.0209(13) 0.0365(15) 0.0324(14) -0.0062(12) 0.0076(11) -0.0054(12)
N4 0.0316(15) 0.058(2) 0.0396(18) 0.0091(16) 0.0145(14) 0.0151(15)
N5 0.0371(16) 0.0344(17) 0.0441(18) 0.0025(14) 0.0186(14) 0.0009(14)
N6 0.0225(13) 0.0384(15) 0.0244(14) -0.0054(11) 0.0067(11) -0.0034(11)
O1 0.0211(10) 0.0334(12) 0.0288(11) -0.0059(9) 0.0085(9) -0.0040(9)
O2 0.0665(18) 0.0461(16) 0.0536(17) -0.0029(13) 0.0076(14) -0.0008(14)
O3 0.0661(18) 0.0430(16) 0.0390(15) -0.0010(12) 0.0008(13) -0.0069(14)
O4 0.0710(19) 0.107(2) 0.0402(16) 0.0303(16) 0.0106(14) 0.0424(18)
O5 0.0547(15) 0.0431(15) 0.0369(14) 0.0006(11) 0.0002(12) -0.0062(13)
O6 0.0473(14) 0.0582(16) 0.0362(14) -0.0033(12) 0.0062(11) -0.0165(13)
O7 0.092(2) 0.0335(15) 0.081(2) 0.0173(14) 0.0389(18) 0.0090(15)

loop_
_atom_type_symbol
_atom_type_description
_atom_type_scat_dispersion_real
_atom_type_scat_dispersion_imag
_atom_type_scat_source
C C 0.0033 0.0016 'International Tables Vol C Tables 4.2.6.8 and 6.1.1.4'
H H 0.0000 0.0000 'International Tables Vol C Tables 4.2.6.8 and 6.1.1.4'
Cd Cd -0.8075 1.2024 'International Tables Vol C Tables 4.2.6.8 and 6.1.1.4'
N N 0.0061 0.0033 'International Tables Vol C Tables 4.2.6.8 and 6.1.1.4'
O O 0.0106 0.0060 'International Tables Vol C Tables 4.2.6.8 and 6.1.1.4'

loop_
_geom_angle_atom_site_label_1
_geom_angle_atom_site_label_2
_geom_angle_atom_site_label_3
_geom_angle
_geom_angle_site_symmetry_1
_geom_angle_site_symmetry_3
C2 C1 C6 119.6(3) . .
N1 C1 C2 119.2(3) . .
N1 C1 C6 121.1(3) . .
C1 C2 H2 120.1 . .
C3 C2 C1 119.8(3) . .
C3 C2 H2 120.1 . .
C2 C3 H3 119.5 . .
C2 C3 C4 121.1(3) . .
C4 C3 H3 119.5 . .
C3 C4 H4 120.1 . .
C5 C4 C3 119.9(3) . .
C5 C4 H4 120.1 . .
C4 C5 H5 119.4 . .
C4 C5 C6 121.3(3) . .
C6 C5 H5 119.4 . .
C1 C6 C5 118.3(3) . .
C7 C6 C1 118.2(3) . .
C7 C6 C5 123.4(3) . .
C6 C7 H7 119.8 . .
C8 C7 C6 120.4(3) . .
C8 C7 H7 119.8 . .
C7 C8 H8 121.2 . .
C7 C8 C9 117.6(3) . .
C9 C8 H8 121.2 . .
C8 C9 C10 121.3(3) . .
N1 C9 C8 125.3(3) . .
N1 C9 C10 113.4(3) . .
N2 C10 C9 126.0(3) . .
N2 C10 O1 112.5(2) . .
O1 C10 C9 121.5(3) . .
N3 C11 C12 127.4(3) . .
N3 C11 O1 113.0(2) . .
O1 C11 C12 119.5(3) . .
C13 C12 C11 117.5(3) . .
C16 C12 C11 123.5(3) . .
C16 C12 C13 118.9(3) . .
C12 C13 H13 118.2 . .
N6 C13 C12 123.6(3) . .
N6 C13 H13 118.2 . .
C15 C14 H14 118.5 . .
N6 C14 H14 118.5 . .
N6 C14 C15 123.1(3) . .
C14 C15 H15 120.1 . .
C14 C15 C16 119.9(3) . .
C16 C15 H15 120.1 . .
C12 C16 C15 117.7(3) . .
C12 C16 H16 121.2 . .
C15 C16 H16 121.2 . .
N1 Cd1 O2 89.93(8) . .
N1 Cd1 O6 92.55(8) . .
N2 Cd1 N1 71.27(8) . .
N2 Cd1 N6 90.10(8) . 2
N2 Cd1 O2 89.44(8) . .
N2 Cd1 O5 132.76(8) . .
N2 Cd1 O6 81.32(8) . .
N6 Cd1 N1 161.37(8) 2 .
N6 Cd1 O2 89.84(9) 2 .
N6 Cd1 O6 84.43(8) 2 .
O2 Cd1 O6 169.10(8) . .
O3 Cd1 N1 101.36(9) . .
O3 Cd1 N2 141.99(8) . .
O3 Cd1 N6 93.29(9) . 2
O3 Cd1 O2 52.76(8) . .
O3 Cd1 O5 84.74(8) . .
O3 Cd1 O6 136.69(8) . .
O5 Cd1 N1 98.49(8) . .
O5 Cd1 N6 94.23(9) . 2
O5 Cd1 O2 137.48(8) . .
O5 Cd1 O6 52.51(7) . .
C1 N1 Cd1 126.71(19) . .
C9 N1 C1 117.3(3) . .
C9 N1 Cd1 115.95(18) . .
C10 N2 Cd1 113.35(18) . .
C10 N2 N3 107.4(2) . .
N3 N2 Cd1 139.19(19) . .
C11 N3 N2 105.1(2) . .
O2 N4 O3 116.5(3) . .
O4 N4 O2 122.7(3) . .
O4 N4 O3 120.8(3) . .
O6 N5 O5 116.7(3) . .
O7 N5 O5 120.8(3) . .
O7 N5 O6 122.5(3) . .
C13 N6 C14 116.8(3) . .
C13 N6 Cd1 119.9(2) . 2_545
C14 N6 Cd1 123.10(19) . 2_545
C10 O1 C11 102.0(2) . .
N4 O2 Cd1 90.99(19) . .
N4 O3 Cd1 99.41(19) . .
N5 O5 Cd1 99.48(18) . .
N5 O6 Cd1 91.21(17) . .

loop_
_geom_bond_atom_site_label_1
_geom_bond_atom_site_label_2
_geom_bond_distance
_geom_bond_site_symmetry_2
C1 C2 1.405(4) .
C1 C6 1.415(4) .
C1 N1 1.375(3) .
C2 H2 0.9300 .
C2 C3 1.366(4) .
C3 H3 0.9300 .
C3 C4 1.403(5) .
C4 H4 0.9300 .
C4 C5 1.349(5) .
C5 H5 0.9300 .
C5 C6 1.416(4) .
C6 C7 1.410(4) .
C7 H7 0.9300 .
C7 C8 1.360(4) .
C8 H8 0.9300 .
C8 C9 1.393(4) .
C9 C10 1.464(4) .
C9 N1 1.331(3) .
C10 N2 1.283(4) .
C10 O1 1.352(3) .
C11 C12 1.458(4) .
C11 N3 1.291(4) .
C11 O1 1.364(3) .
C12 C13 1.384(4) .
C12 C16 1.381(4) .
C13 H13 0.9300 .
C13 N6 1.333(3) .
C14 H14 0.9300 .
C14 C15 1.369(4) .
C14 N6 1.343(4) .
C15 H15 0.9300 .
C15 C16 1.382(4) .
C16 H16 0.9300 .
Cd1 N1 2.397(2) .
Cd1 N2 2.327(2) .
Cd1 N6 2.348(2) 2
Cd1 O2 2.495(2) .
Cd1 O3 2.312(2) .
Cd1 O5 2.333(2) .
Cd1 O6 2.514(2) .
N2 N3 1.391(3) .
N4 O2 1.253(3) .
N4 O3 1.266(3) .
N4 O4 1.213(3) .
N5 O5 1.270(3) .
N5 O6 1.257(3) .
N5 O7 1.216(3) .
N6 Cd1 2.348(2) 2_545

loop_
_geom_torsion_atom_site_label_1
_geom_torsion_atom_site_label_2
_geom_torsion_atom_site_label_3
_geom_torsion_atom_site_label_4
_geom_torsion
_geom_torsion_site_symmetry_1
_geom_torsion_site_symmetry_4
C1 C2 C3 C4 1.0(5) . .
C1 C6 C7 C8 1.6(4) . .
C2 C1 C6 C5 -0.2(4) . .
C2 C1 C6 C7 177.9(3) . .
C2 C1 N1 C9 -179.4(3) . .
C2 C1 N1 Cd1 1.4(4) . .
C2 C3 C4 C5 -1.0(5) . .
C3 C4 C5 C6 0.5(5) . .
C4 C5 C6 C1 0.1(5) . .
C4 C5 C6 C7 -177.9(3) . .
C5 C6 C7 C8 179.6(3) . .
C6 C1 C2 C3 -0.4(5) . .
C6 C1 N1 C9 0.8(4) . .
C6 C1 N1 Cd1 -178.43(19) . .
C6 C7 C8 C9 0.4(4) . .
C7 C8 C9 C10 176.5(3) . .
C7 C8 C9 N1 -2.0(5) . .
C8 C9 C10 N2 178.4(3) . .
C8 C9 C10 O1 -2.2(4) . .
C8 C9 N1 C1 1.4(4) . .
C8 C9 N1 Cd1 -179.3(2) . .
C9 C10 N2 Cd1 2.1(4) . .
C9 C10 N2 N3 179.2(3) . .
C9 C10 O1 C11 -179.7(3) . .
C10 C9 N1 C1 -177.2(2) . .
C10 C9 N1 Cd1 2.1(3) . .
C10 N2 N3 C11 0.6(3) . .
C11 C12 C13 N6 177.7(3) . .
C11 C12 C16 C15 -177.4(3) . .
C12 C11 N3 N2 -179.7(3) . .
C12 C11 O1 C10 179.6(3) . .
C12 C13 N6 C14 0.1(5) . .
C12 C13 N6 Cd1 175.2(2) . 2_545
C13 C12 C16 C15 1.3(5) . .
C14 C15 C16 C12 -0.7(5) . .
C15 C14 N6 C13 0.6(5) . .
C15 C14 N6 Cd1 -174.4(2) . 2_545
C16 C12 C13 N6 -1.0(5) . .
Cd1 N2 N3 C11 176.6(2) . .
N1 C1 C2 C3 179.8(3) . .
N1 C1 C6 C5 179.7(3) . .
N1 C1 C6 C7 -2.2(4) . .
N1 C9 C10 N2 -2.9(4) . .
N1 C9 C10 O1 176.5(2) . .
N1 Cd1 N2 C10 -0.56(19) . .
N1 Cd1 N2 N3 -176.4(3) . .
N1 Cd1 O2 N4 101.12(19) . .
N1 Cd1 O3 N4 -77.8(2) . .
N1 Cd1 O5 N5 88.66(19) . .
N1 Cd1 O6 N5 -100.71(17) . .
N2 C10 O1 C11 -0.1(3) . .
N2 Cd1 N1 C1 178.3(2) . .
N2 Cd1 N1 C9 -0.93(19) . .
N2 Cd1 O2 N4 172.38(19) . .
N2 Cd1 O3 N4 -3.8(3) . .
N2 Cd1 O5 N5 16.4(2) . .
N2 Cd1 O6 N5 -171.32(18) . .
N3 C11 C12 C13 -6.9(5) . .
N3 C11 C12 C16 171.8(3) . .
N3 C11 O1 C10 0.5(3) . .
N6 C14 C15 C16 -0.3(5) . .
N6 Cd1 N1 C1 178.4(2) 2 .
N6 Cd1 N1 C9 -0.8(4) 2 .
N6 Cd1 N2 C10 179.5(2) 2 .
N6 Cd1 N2 N3 3.7(3) 2 .
N6 Cd1 O2 N4 -97.51(19) 2 .
N6 Cd1 O3 N4 90.6(2) 2 .
N6 Cd1 O5 N5 -77.69(19) 2 .
N6 Cd1 O6 N5 97.72(18) 2 .
O1 C10 N2 Cd1 -177.44(17) . .
O1 C10 N2 N3 -0.3(3) . .
O1 C11 C12 C13 174.2(2) . .
O1 C11 C12 C16 -7.1(4) . .
O1 C11 N3 N2 -0.7(3) . .
O2 Cd1 N1 C1 -92.3(2) . .
O2 Cd1 N1 C9 88.5(2) . .
O2 Cd1 N2 C10 -90.7(2) . .
O2 Cd1 N2 N3 93.5(3) . .
O2 Cd1 O3 N4 3.27(18) . .
O2 Cd1 O5 N5 -172.09(17) . .
O2 Cd1 O6 N5 156.3(4) . .
O2 N4 O3 Cd1 -5.8(3) . .
O3 Cd1 N1 C1 -40.4(2) . .
O3 Cd1 N1 C9 140.37(19) . .
O3 Cd1 N2 C10 -85.0(2) . .
O3 Cd1 N2 N3 99.1(3) . .
O3 Cd1 O2 N4 -3.26(18) . .
O3 Cd1 O5 N5 -170.61(19) . .
O3 Cd1 O6 N5 8.8(2) . .
O3 N4 O2 Cd1 5.3(3) . .
O4 N4 O2 Cd1 -173.9(3) . .
O4 N4 O3 Cd1 173.4(3) . .
O5 Cd1 N1 C1 45.9(2) . .
O5 Cd1 N1 C9 -133.33(19) . .
O5 Cd1 N2 C10 83.6(2) . .
O5 Cd1 N2 N3 -92.2(3) . .
O5 Cd1 O2 N4 -1.4(3) . .
O5 Cd1 O3 N4 -175.5(2) . .
O5 Cd1 O6 N5 -1.97(16) . .
O5 N5 O6 Cd1 3.2(3) . .
O6 Cd1 N1 C1 98.4(2) . .
O6 Cd1 N1 C9 -80.9(2) . .
O6 Cd1 N2 C10 95.1(2) . .
O6 Cd1 N2 N3 -80.7(3) . .
O6 Cd1 O2 N4 -155.7(4) . .
O6 Cd1 O3 N4 175.94(16) . .
O6 Cd1 O5 N5 1.98(16) . .
O6 N5 O5 Cd1 -3.5(3) . .
O7 N5 O5 Cd1 176.4(3) . .
O7 N5 O6 Cd1 -176.7(3) . .
